data_7116834
loop_
_publ_author_name
'Shohei Eda'
'Fumiaki Eguchi'
'Hiroshi Haneda'
'Toshiyuki Hamura'

_publ_section_title
;
 A new synthetic route to substituted tetracenes and pentacenes via
 stereoselective [4+2] cycloadditions of 1,4-dihydro-1,4-epoxynaphthalene
 and isobenzofuran
;
_journal_name_full Chem.Commun.
_journal_page_first 5963
_journal_paper_doi 10.1039/C5cc00077G
_journal_volume 51
_journal_year 2015
_chemical_formula_moiety 'C30 H22 O2'
_chemical_formula_sum 'C30 H22 O2'
_chemical_formula_weight 414.48
_chemical_name_systematic anti-endo_2Ph
_space_group_IT_number 2
_symmetry_cell_setting triclinic
_symmetry_Int_Tables_number 2
_symmetry_space_group_name_Hall '-P 1'
_symmetry_space_group_name_H-M 'P -1'
_atom_sites_solution_hydrogens geom
_atom_sites_solution_primary direct
_atom_sites_solution_secondary difmap
_audit_creation_method SHELXL-97
_audit_update_record
;
2015-01-05 deposited with the CCDC.
2015-02-25 downloaded from the CCDC.
;
_cell_angle_alpha 84.8320(10)
_cell_angle_beta 71.7710(10)
_cell_angle_gamma 84.1800(10)
_cell_formula_units_Z 4
_cell_length_a 10.4480(2)
_cell_length_b 12.7886(2)
_cell_length_c 16.6149(3)
_cell_measurement_reflns_used 24713
_cell_measurement_temperature 173(2)
_cell_measurement_theta_max 68.25
_cell_measurement_theta_min 3.48
_cell_volume 2093.72(7)
_computing_cell_refinement RAPID-AUTO
_computing_data_collection RAPID-AUTO
_computing_data_reduction RAPID-AUTO
_computing_structure_refinement 'SHELXL-97 (Sheldrick, 2008)'
_computing_structure_solution 'SHELXS-97 (Sheldrick, 1990)'
_diffrn_ambient_pressure 101.3
_diffrn_ambient_temperature 173(2)
_diffrn_detector_area_resol_mean 10.0
_diffrn_measured_fraction_theta_full 0.980
_diffrn_measured_fraction_theta_max 0.980
_diffrn_measurement_device_type 'RIGAKU R-AXIS RAPID'
_diffrn_measurement_method \w-scan
_diffrn_radiation_monochromator graphite
_diffrn_radiation_probe x-ray
_diffrn_radiation_type CuK\a
_diffrn_radiation_wavelength 1.54186
_diffrn_reflns_av_R_equivalents 0.0404
_diffrn_reflns_av_sigmaI/netI 0.0516
_diffrn_reflns_limit_h_max 12
_diffrn_reflns_limit_h_min -12
_diffrn_reflns_limit_k_max 14
_diffrn_reflns_limit_k_min -14
_diffrn_reflns_limit_l_max 20
_diffrn_reflns_limit_l_min -20
_diffrn_reflns_number 24713
_diffrn_reflns_theta_full 68.25
_diffrn_reflns_theta_max 68.25
_diffrn_reflns_theta_min 3.48
_diffrn_source 'rotaing anode x-ray'
_diffrn_source_type rigaku
_exptl_absorpt_coefficient_mu 0.634
_exptl_absorpt_correction_T_max 0.9714
_exptl_absorpt_correction_T_min 0.9289
_exptl_absorpt_correction_type multi-scan
_exptl_absorpt_process_details 'abscor Higashi RIGAKU'
_exptl_crystal_colour colorless
_exptl_crystal_density_diffrn 1.315
_exptl_crystal_density_method 'not measured'
_exptl_crystal_description block
_exptl_crystal_F_000 872
_exptl_crystal_size_max 0.12
_exptl_crystal_size_mid 0.08
_exptl_crystal_size_min 0.05
_refine_diff_density_max 0.222
_refine_diff_density_min -0.250
_refine_diff_density_rms 0.045
_refine_ls_extinction_method none
_refine_ls_goodness_of_fit_ref 1.121
_refine_ls_hydrogen_treatment constr
_refine_ls_matrix_type full
_refine_ls_number_parameters 577
_refine_ls_number_reflns 7524
_refine_ls_number_restraints 0
_refine_ls_restrained_S_all 1.121
_refine_ls_R_factor_all 0.0589
_refine_ls_R_factor_gt 0.0465
_refine_ls_shift/su_max 0.004
_refine_ls_shift/su_mean 0.001
_refine_ls_structure_factor_coef Fsqd
_refine_ls_weighting_details 'calc w=1/[\s^2^(Fo^2^)+(0.0708P)^2^+0.0000P] where P=(Fo^2^+2Fc^2^)/3'
_refine_ls_weighting_scheme calc
_refine_ls_wR_factor_gt 0.1267
_refine_ls_wR_factor_ref 0.1373
_reflns_number_gt 5681
_reflns_number_total 7524
_reflns_threshold_expression >2\s(I)
_cod_data_source_file c5cc00077g2.cif
_cod_data_source_block C30H22O2_anti-endo
_cod_depositor_comments
;
The following automatic conversions were performed:

'_exptl_absorpt_correction_type' value 'multi scan' changed to
'multi-scan' according to the built-in table from CIF Core dictionary
named 'cif_core.dic' version 2.4.1 from 2010-06-29.

Automatic conversion script
Id: cif_fix_values 2827 2014-09-09 07:05:25Z andrius 
;
_cod_original_cell_volume 2093.72(6)
_cod_database_code 7116834

loop_
_symmetry_equiv_pos_as_xyz
'x, y, z'
'-x, -y, -z'

loop_
_atom_site_label
_atom_site_type_symbol
_atom_site_fract_x
_atom_site_fract_y
_atom_site_fract_z
_atom_site_U_iso_or_equiv
_atom_site_adp_type
_atom_site_occupancy
_atom_site_symmetry_multiplicity
_atom_site_calc_flag
_atom_site_refinement_flags
O1 O 0.45610(11) 0.64903(9) 0.05685(6) 0.0293(3) Uani 1 1 d .
O3 O 0.98544(11) 0.86536(9) -0.56475(6) 0.0289(3) Uani 1 1 d .
O4 O 0.67591(11) 0.80917(9) -0.36516(7) 0.0339(3) Uani 1 1 d .
O2 O 0.30866(12) 0.72761(9) -0.13084(7) 0.0323(3) Uani 1 1 d .
C2 C 0.42026(18) 0.91186(14) -0.03747(10) 0.0310(4) Uani 1 1 d .
H2 H 0.5039 0.9382 -0.0703 0.037 Uiso 1 1 calc R
C37 C 0.84015(16) 0.87891(14) -0.55771(10) 0.0272(4) Uani 1 1 d .
C3 C 0.30076(18) 0.97806(14) -0.01515(11) 0.0343(4) Uani 1 1 d .
H3 H 0.3034 1.0509 -0.0323 0.041 Uiso 1 1 calc R
C15 C 0.26686(17) 0.62438(13) -0.09504(10) 0.0299(4) Uani 1 1 d .
H15 H 0.1674 0.6208 -0.0674 0.036 Uiso 1 1 calc R
C35 C 0.71900(17) 0.70759(14) -0.56344(10) 0.0312(4) Uani 1 1 d .
H35 H 0.6623 0.7403 -0.5948 0.037 Uiso 1 1 calc R
C38 C 0.82019(17) 0.93743(14) -0.63634(10) 0.0290(4) Uani 1 1 d .
C7 C 0.31977(16) 0.64928(13) 0.04992(10) 0.0275(4) Uani 1 1 d .
C31 C 0.88934(16) 0.71653(13) -0.49485(9) 0.0260(4) Uani 1 1 d .
C33 C 0.79677(17) 0.55301(15) -0.49125(10) 0.0339(4) Uani 1 1 d .
H33 H 0.7931 0.4800 -0.4748 0.041 Uiso 1 1 calc R
C60 C 1.22574(17) 0.77195(13) -0.54026(10) 0.0313(4) Uani 1 1 d .
H60 H 1.2235 0.8017 -0.5943 0.038 Uiso 1 1 calc R
C32 C 0.88475(17) 0.61153(14) -0.46844(10) 0.0303(4) Uani 1 1 d .
H32 H 0.9398 0.5796 -0.4356 0.036 Uiso 1 1 calc R
C59 C 1.34800(18) 0.73421(14) -0.52821(11) 0.0362(4) Uani 1 1 d .
H59 H 1.4292 0.7393 -0.5741 0.043 Uiso 1 1 calc R
C25 C 0.65852(17) 0.73073(13) -0.03249(10) 0.0285(4) Uani 1 1 d .
C54 C 0.97234(16) 0.80320(13) -0.48485(9) 0.0269(4) Uani 1 1 d .
C5 C 0.17133(17) 0.83194(14) 0.05710(10) 0.0311(4) Uani 1 1 d .
H5 H 0.0876 0.8047 0.0885 0.037 Uiso 1 1 calc R
C16 C 0.32738(18) 0.55965(14) -0.17217(10) 0.0302(4) Uani 1 1 d .
C14 C 0.35467(16) 0.59497(14) -0.03552(10) 0.0270(4) Uani 1 1 d .
H14 H 0.3688 0.5168 -0.0266 0.032 Uiso 1 1 calc R
C6 C 0.28902(17) 0.76713(13) 0.03527(10) 0.0279(4) Uani 1 1 d .
C34 C 0.71483(17) 0.60072(15) -0.53767(11) 0.0337(4) Uani 1 1 d .
H34 H 0.6549 0.5601 -0.5522 0.040 Uiso 1 1 calc R
C21 C 0.44623(18) 0.60636(14) -0.21780(10) 0.0315(4) Uani 1 1 d .
C1 C 0.41177(17) 0.80723(14) -0.01002(10) 0.0271(4) Uani 1 1 d .
C36 C 0.80791(16) 0.76441(13) -0.54205(9) 0.0271(4) Uani 1 1 d .
C40 C 0.8501(2) 0.94046(17) -0.78677(11) 0.0457(5) Uani 1 1 d .
H40 H 0.8824 0.9063 -0.8386 0.055 Uiso 1 1 calc R
C42 C 0.7385(2) 1.08887(15) -0.70972(11) 0.0419(5) Uani 1 1 d .
H42 H 0.6942 1.1577 -0.7080 0.050 Uiso 1 1 calc R
C55 C 1.10699(16) 0.76633(13) -0.47366(10) 0.0278(4) Uani 1 1 d .
C45 C 0.64337(17) 0.90747(14) -0.40873(10) 0.0317(4) Uani 1 1 d .
H45 H 0.5692 0.9059 -0.4346 0.038 Uiso 1 1 calc R
C29 C 0.84234(19) 0.73709(15) 0.02507(12) 0.0422(5) Uani 1 1 d .
H29 H 0.8766 0.7269 0.0721 0.051 Uiso 1 1 calc R
C44 C 0.78345(16) 0.93380(14) -0.47208(10) 0.0285(4) Uani 1 1 d .
H44 H 0.7893 1.0117 -0.4818 0.034 Uiso 1 1 calc R
C58 C 1.35347(18) 0.68941(14) -0.45053(12) 0.0375(4) Uani 1 1 d .
H58 H 1.4378 0.6639 -0.4430 0.045 Uiso 1 1 calc R
C46 C 0.61504(17) 0.98192(14) -0.33825(10) 0.0310(4) Uani 1 1 d .
C24 C 0.51438(16) 0.71216(13) -0.02182(9) 0.0268(4) Uani 1 1 d .
C56 C 1.11293(18) 0.72009(14) -0.39501(11) 0.0334(4) Uani 1 1 d .
H56 H 1.0321 0.7149 -0.3489 0.040 Uiso 1 1 calc R
C4 C 0.17853(18) 0.93862(15) 0.03176(11) 0.0361(4) Uani 1 1 d .
H4 H 0.0989 0.9849 0.0468 0.043 Uiso 1 1 calc R
C26 C 0.74266(18) 0.76490(16) -0.11097(11) 0.0388(5) Uani 1 1 d .
H26 H 0.7091 0.7743 -0.1583 0.047 Uiso 1 1 calc R
C30 C 0.70958(18) 0.71717(14) 0.03586(11) 0.0355(4) Uani 1 1 d .
H30 H 0.6534 0.6942 0.0902 0.043 Uiso 1 1 calc R
C43 C 0.75511(19) 1.03730(15) -0.63563(11) 0.0375(5) Uani 1 1 d .
H43 H 0.7212 1.0713 -0.5838 0.045 Uiso 1 1 calc R
C52 C 0.78031(17) 0.84699(14) -0.33769(10) 0.0314(4) Uani 1 1 d .
H52 H 0.8196 0.7950 -0.3014 0.038 Uiso 1 1 calc R
C13 C 0.14452(18) 0.52085(15) 0.12451(11) 0.0359(4) Uani 1 1 d .
H13 H 0.1560 0.4920 0.0718 0.043 Uiso 1 1 calc R
C22 C 0.45185(17) 0.69607(14) -0.16606(10) 0.0310(4) Uani 1 1 d .
H22 H 0.5093 0.7534 -0.1981 0.037 Uiso 1 1 calc R
C23 C 0.48969(16) 0.64327(14) -0.08787(10) 0.0277(4) Uani 1 1 d .
H23 H 0.5645 0.5867 -0.1054 0.033 Uiso 1 1 calc R
C51 C 0.70701(17) 0.94607(14) -0.29447(10) 0.0312(4) Uani 1 1 d .
C49 C 0.6311(2) 1.09136(15) -0.20701(11) 0.0426(5) Uani 1 1 d .
H49 H 0.6367 1.1302 -0.1623 0.051 Uiso 1 1 calc R
C53 C 0.88174(17) 0.88452(14) -0.42222(10) 0.0283(4) Uani 1 1 d .
H53 H 0.9369 0.9391 -0.4130 0.034 Uiso 1 1 calc R
C50 C 0.71937(19) 1.00198(15) -0.23036(11) 0.0388(5) Uani 1 1 d .
H50 H 0.7858 0.9803 -0.2030 0.047 Uiso 1 1 calc R
C11 C 0.0301(2) 0.52485(17) 0.27407(12) 0.0449(5) Uani 1 1 d .
H11 H -0.0371 0.5005 0.3235 0.054 Uiso 1 1 calc R
C8 C 0.22419(17) 0.59914(14) 0.12829(10) 0.0310(4) Uani 1 1 d .
C39 C 0.86791(19) 0.88946(16) -0.71322(11) 0.0416(5) Uani 1 1 d .
H39 H 0.9132 0.8210 -0.7154 0.050 Uiso 1 1 calc R
C17 C 0.29230(19) 0.47046(14) -0.19863(11) 0.0370(5) Uani 1 1 d .
H17 H 0.2118 0.4385 -0.1673 0.044 Uiso 1 1 calc R
C47 C 0.52767(18) 1.07014(15) -0.31528(11) 0.0368(5) Uani 1 1 d .
H47 H 0.4639 1.0934 -0.3444 0.044 Uiso 1 1 calc R
C12 C 0.04745(18) 0.48388(16) 0.19749(12) 0.0418(5) Uani 1 1 d .
H12 H -0.0068 0.4302 0.1941 0.050 Uiso 1 1 calc R
C48 C 0.5359(2) 1.12438(15) -0.24773(11) 0.0416(5) Uani 1 1 d .
H48 H 0.4755 1.1844 -0.2297 0.050 Uiso 1 1 calc R
C57 C 1.23559(18) 0.68191(14) -0.38385(11) 0.0366(5) Uani 1 1 d .
H57 H 1.2385 0.6506 -0.3303 0.044 Uiso 1 1 calc R
C28 C 0.92486(19) 0.77146(15) -0.05325(12) 0.0398(5) Uani 1 1 d .
H28 H 1.0154 0.7853 -0.0602 0.048 Uiso 1 1 calc R
C20 C 0.53249(19) 0.56475(16) -0.29073(10) 0.0396(5) Uani 1 1 d .
H20 H 0.6137 0.5961 -0.3214 0.048 Uiso 1 1 calc R
C27 C 0.87458(18) 0.78558(15) -0.12167(12) 0.0412(5) Uani 1 1 d .
H27 H 0.9306 0.8094 -0.1758 0.049 Uiso 1 1 calc R
C41 C 0.78579(19) 1.04049(16) -0.78515(11) 0.0406(5) Uani 1 1 d .
H41 H 0.7744 1.0755 -0.8357 0.049 Uiso 1 1 calc R
C19 C 0.4967(2) 0.47520(16) -0.31800(12) 0.0452(5) Uani 1 1 d .
H19 H 0.5541 0.4454 -0.3684 0.054 Uiso 1 1 calc R
C18 C 0.3788(2) 0.42898(16) -0.27270(11) 0.0435(5) Uani 1 1 d .
H18 H 0.3566 0.3679 -0.2926 0.052 Uiso 1 1 calc R
C9 C 0.2076(2) 0.63843(16) 0.20654(11) 0.0431(5) Uani 1 1 d .
H9 H 0.2631 0.6910 0.2105 0.052 Uiso 1 1 calc R
C10 C 0.1108(2) 0.60158(17) 0.27896(11) 0.0499(6) Uani 1 1 d .
H10 H 0.1001 0.6293 0.3321 0.060 Uiso 1 1 calc R

loop_
_atom_site_aniso_label
_atom_site_aniso_U_11
_atom_site_aniso_U_22
_atom_site_aniso_U_33
_atom_site_aniso_U_23
_atom_site_aniso_U_13
_atom_site_aniso_U_12
O1 0.0314(7) 0.0346(7) 0.0223(6) 0.0032(5) -0.0097(5) -0.0037(5)
O3 0.0279(6) 0.0350(7) 0.0227(6) 0.0028(5) -0.0076(5) -0.0020(5)
O4 0.0343(7) 0.0344(8) 0.0309(6) -0.0005(6) -0.0066(5) -0.0050(6)
O2 0.0366(7) 0.0302(7) 0.0303(6) 0.0013(5) -0.0124(5) 0.0008(6)
C2 0.0362(10) 0.0319(11) 0.0269(9) 0.0007(8) -0.0123(8) -0.0059(8)
C37 0.0273(9) 0.0300(10) 0.0239(8) -0.0006(7) -0.0079(7) -0.0003(7)
C3 0.0421(11) 0.0269(11) 0.0364(10) -0.0009(8) -0.0164(9) -0.0012(8)
C15 0.0317(9) 0.0303(10) 0.0281(9) 0.0013(8) -0.0108(7) -0.0026(8)
C35 0.0293(9) 0.0362(11) 0.0284(9) -0.0053(8) -0.0093(8) -0.0002(8)
C38 0.0306(9) 0.0317(11) 0.0236(8) 0.0009(7) -0.0075(7) -0.0025(8)
C7 0.0293(9) 0.0296(10) 0.0241(8) -0.0002(7) -0.0091(7) -0.0026(8)
C31 0.0265(9) 0.0290(10) 0.0221(8) -0.0023(7) -0.0064(7) -0.0029(7)
C33 0.0363(10) 0.0314(11) 0.0317(9) -0.0039(8) -0.0060(8) -0.0038(8)
C60 0.0315(10) 0.0331(11) 0.0290(9) -0.0014(8) -0.0089(8) -0.0020(8)
C32 0.0297(9) 0.0334(11) 0.0257(9) -0.0004(8) -0.0067(7) -0.0001(8)
C59 0.0290(10) 0.0381(12) 0.0391(10) -0.0026(9) -0.0072(8) -0.0018(8)
C25 0.0309(9) 0.0279(10) 0.0261(8) -0.0019(7) -0.0084(7) -0.0003(8)
C54 0.0276(9) 0.0324(11) 0.0202(8) 0.0025(7) -0.0074(7) -0.0032(8)
C5 0.0309(10) 0.0320(11) 0.0306(9) -0.0052(8) -0.0087(8) -0.0020(8)
C16 0.0390(10) 0.0294(10) 0.0246(9) 0.0010(7) -0.0147(8) -0.0005(8)
C14 0.0305(9) 0.0255(10) 0.0244(8) -0.0007(7) -0.0083(7) -0.0010(7)
C6 0.0347(10) 0.0274(10) 0.0220(8) -0.0014(7) -0.0095(7) -0.0019(8)
C34 0.0325(10) 0.0355(11) 0.0339(10) -0.0072(8) -0.0094(8) -0.0051(8)
C21 0.0396(10) 0.0330(11) 0.0239(8) 0.0007(8) -0.0130(8) -0.0033(8)
C1 0.0310(9) 0.0288(10) 0.0228(8) -0.0020(7) -0.0101(7) -0.0014(8)
C36 0.0270(9) 0.0314(10) 0.0215(8) -0.0040(7) -0.0055(7) -0.0006(7)
C40 0.0549(13) 0.0535(14) 0.0246(9) -0.0021(9) -0.0110(9) 0.0103(11)
C42 0.0606(13) 0.0321(12) 0.0392(11) -0.0010(9) -0.0260(10) 0.0015(10)
C55 0.0284(9) 0.0271(10) 0.0289(9) -0.0002(7) -0.0100(7) -0.0041(7)
C45 0.0339(10) 0.0341(11) 0.0264(9) -0.0015(8) -0.0093(8) 0.0001(8)
C29 0.0445(12) 0.0431(12) 0.0470(11) 0.0041(9) -0.0266(10) -0.0054(10)
C44 0.0311(9) 0.0301(10) 0.0242(8) -0.0011(7) -0.0090(7) -0.0012(8)
C58 0.0327(10) 0.0368(12) 0.0459(11) -0.0020(9) -0.0170(9) -0.0009(8)
C46 0.0323(10) 0.0334(11) 0.0242(9) -0.0006(8) -0.0039(7) -0.0048(8)
C24 0.0299(9) 0.0311(10) 0.0186(8) 0.0020(7) -0.0077(7) -0.0011(8)
C56 0.0327(10) 0.0368(11) 0.0298(9) 0.0019(8) -0.0093(8) -0.0025(8)
C4 0.0362(10) 0.0346(12) 0.0382(10) -0.0067(9) -0.0133(8) 0.0047(8)
C26 0.0353(10) 0.0522(13) 0.0291(9) 0.0000(9) -0.0098(8) -0.0064(9)
C30 0.0397(11) 0.0382(12) 0.0318(10) 0.0033(8) -0.0159(8) -0.0061(9)
C43 0.0503(12) 0.0357(12) 0.0304(9) -0.0050(8) -0.0186(9) 0.0015(9)
C52 0.0347(10) 0.0353(11) 0.0233(8) -0.0004(8) -0.0089(8) 0.0006(8)
C13 0.0357(10) 0.0368(12) 0.0317(10) -0.0007(8) -0.0056(8) -0.0028(9)
C22 0.0347(10) 0.0344(11) 0.0238(9) -0.0008(8) -0.0091(8) -0.0022(8)
C23 0.0292(9) 0.0295(10) 0.0238(8) -0.0001(7) -0.0081(7) -0.0002(8)
C51 0.0331(10) 0.0350(11) 0.0211(8) 0.0003(7) -0.0032(7) -0.0012(8)
C49 0.0576(13) 0.0405(13) 0.0267(9) -0.0065(9) -0.0059(9) -0.0083(10)
C53 0.0314(9) 0.0300(10) 0.0242(8) -0.0009(7) -0.0097(7) -0.0019(8)
C50 0.0455(11) 0.0440(13) 0.0261(9) -0.0021(8) -0.0094(8) -0.0042(9)
C11 0.0418(12) 0.0507(14) 0.0340(10) 0.0121(10) -0.0029(9) -0.0063(10)
C8 0.0334(10) 0.0314(11) 0.0261(9) 0.0035(8) -0.0078(8) -0.0023(8)
C39 0.0462(12) 0.0461(13) 0.0269(9) -0.0022(9) -0.0078(9) 0.0107(10)
C17 0.0484(12) 0.0368(12) 0.0316(10) 0.0016(8) -0.0207(9) -0.0060(9)
C47 0.0350(10) 0.0394(12) 0.0311(9) -0.0016(8) -0.0051(8) 0.0020(9)
C12 0.0401(11) 0.0415(13) 0.0407(11) 0.0042(9) -0.0077(9) -0.0091(9)
C48 0.0481(12) 0.0372(12) 0.0329(10) -0.0058(9) -0.0035(9) 0.0013(9)
C57 0.0407(11) 0.0373(12) 0.0349(10) 0.0036(8) -0.0180(9) -0.0018(9)
C28 0.0325(10) 0.0355(12) 0.0537(12) -0.0019(10) -0.0169(9) -0.0021(9)
C20 0.0453(12) 0.0475(13) 0.0243(9) -0.0064(9) -0.0069(8) -0.0041(9)
C27 0.0320(10) 0.0489(13) 0.0393(11) -0.0001(9) -0.0058(9) -0.0061(9)
C41 0.0463(12) 0.0485(13) 0.0277(9) 0.0092(9) -0.0147(9) -0.0062(10)
C19 0.0607(14) 0.0454(13) 0.0304(10) -0.0098(9) -0.0140(10) -0.0004(11)
C18 0.0663(14) 0.0367(12) 0.0337(10) -0.0069(9) -0.0229(10) -0.0049(10)
C9 0.0551(13) 0.0457(13) 0.0271(9) 0.0008(9) -0.0078(9) -0.0153(10)
C10 0.0623(14) 0.0570(15) 0.0243(10) -0.0001(10) -0.0033(10) -0.0107(12)

loop_
_atom_type_symbol
_atom_type_description
_atom_type_scat_dispersion_real
_atom_type_scat_dispersion_imag
_atom_type_scat_source
C C 0.0181 0.0091 'International Tables Vol C Tables 4.2.6.8 and 6.1.1.4'
H H 0.0000 0.0000 'International Tables Vol C Tables 4.2.6.8 and 6.1.1.4'
O O 0.0492 0.0322 'International Tables Vol C Tables 4.2.6.8 and 6.1.1.4'

loop_
_geom_angle_atom_site_label_1
_geom_angle_atom_site_label_2
_geom_angle_atom_site_label_3
_geom_angle
C24 O1 C7 97.48(11)
C54 O3 C37 97.39(11)
C52 O4 C45 96.71(12)
C15 O2 C22 96.68(12)
C1 C2 C3 117.44(16)
C1 C2 H2 121.3
C3 C2 H2 121.3
O3 C37 C38 110.33(13)
O3 C37 C36 99.24(12)
C38 C37 C36 117.31(14)
O3 C37 C44 100.00(12)
C38 C37 C44 118.07(14)
C36 C37 C44 108.81(13)
C4 C3 C2 120.92(17)
C4 C3 H3 119.5
C2 C3 H3 119.5
O2 C15 C16 100.66(13)
O2 C15 C14 102.26(13)
C16 C15 C14 106.82(13)
O2 C15 H15 115.1
C16 C15 H15 115.1
C14 C15 H15 115.1
C36 C35 C34 118.15(16)
C36 C35 H35 120.9
C34 C35 H35 120.9
C43 C38 C39 118.01(16)
C43 C38 C37 122.83(15)
C39 C38 C37 119.15(16)
O1 C7 C8 111.98(13)
O1 C7 C6 99.73(13)
C8 C7 C6 114.69(14)
O1 C7 C14 99.28(12)
C8 C7 C14 118.68(14)
C6 C7 C14 109.76(13)
C32 C31 C36 121.42(16)
C32 C31 C54 133.36(15)
C36 C31 C54 105.22(14)
C34 C33 C32 120.52(17)
C34 C33 H33 119.7
C32 C33 H33 119.7
C55 C60 C59 120.11(16)
C55 C60 H60 119.9
C59 C60 H60 119.9
C31 C32 C33 118.14(16)
C31 C32 H32 120.9
C33 C32 H32 120.9
C58 C59 C60 120.95(17)
C58 C59 H59 119.5
C60 C59 H59 119.5
C26 C25 C30 118.52(16)
C26 C25 C24 120.26(15)
C30 C25 C24 121.19(15)
O3 C54 C55 112.24(13)
O3 C54 C31 100.11(12)
C55 C54 C31 115.36(14)
O3 C54 C53 99.04(12)
C55 C54 C53 116.88(14)
C31 C54 C53 110.71(13)
C6 C5 C4 118.13(16)
C6 C5 H5 120.9
C4 C5 H5 120.9
C17 C16 C21 121.18(17)
C17 C16 C15 134.09(17)
C21 C16 C15 104.64(15)
C15 C14 C7 119.69(13)
C15 C14 C23 101.38(12)
C7 C14 C23 101.68(13)
C15 C14 H14 111.0
C7 C14 H14 111.0
C23 C14 H14 111.0
C5 C6 C1 120.95(16)
C5 C6 C7 132.93(16)
C1 C6 C7 106.12(14)
C33 C34 C35 120.99(17)
C33 C34 H34 119.5
C35 C34 H34 119.5
C20 C21 C16 121.08(17)
C20 C21 C22 133.91(17)
C16 C21 C22 104.89(15)
C2 C1 C6 121.70(16)
C2 C1 C24 133.45(16)
C6 C1 C24 104.77(14)
C35 C36 C31 120.76(16)
C35 C36 C37 133.37(15)
C31 C36 C37 105.86(14)
C41 C40 C39 120.51(18)
C41 C40 H40 119.7
C39 C40 H40 119.7
C41 C42 C43 120.22(17)
C41 C42 H42 119.9
C43 C42 H42 119.9
C60 C55 C56 118.74(15)
C60 C55 C54 121.70(15)
C56 C55 C54 119.48(14)
O4 C45 C46 100.24(12)
O4 C45 C44 102.76(12)
C46 C45 C44 105.60(14)
O4 C45 H45 115.4
C46 C45 H45 115.4
C44 C45 H45 115.4
C28 C29 C30 120.61(17)
C28 C29 H29 119.7
C30 C29 H29 119.7
C45 C44 C37 120.09(14)
C45 C44 C53 101.49(12)
C37 C44 C53 102.16(12)
C45 C44 H44 110.7
C37 C44 H44 110.7
C53 C44 H44 110.7
C59 C58 C57 119.57(17)
C59 C58 H58 120.2
C57 C58 H58 120.2
C47 C46 C51 121.25(16)
C47 C46 C45 134.02(16)
C51 C46 C45 104.68(15)
O1 C24 C25 111.01(12)
O1 C24 C1 100.52(12)
C25 C24 C1 117.78(15)
O1 C24 C23 100.34(12)
C25 C24 C23 116.74(13)
C1 C24 C23 107.86(12)
C57 C56 C55 120.66(16)
C57 C56 H56 119.7
C55 C56 H56 119.7
C3 C4 C5 120.81(17)
C3 C4 H4 119.6
C5 C4 H4 119.6
C27 C26 C25 121.24(17)
C27 C26 H26 119.4
C25 C26 H26 119.4
C29 C30 C25 120.31(17)
C29 C30 H30 119.8
C25 C30 H30 119.8
C38 C43 C42 121.15(17)
C38 C43 H43 119.4
C42 C43 H43 119.4
O4 C52 C51 101.15(13)
O4 C52 C53 102.51(12)
C51 C52 C53 106.49(14)
O4 C52 H52 115.0
C51 C52 H52 115.0
C53 C52 H52 115.0
C8 C13 C12 120.58(17)
C8 C13 H13 119.7
C12 C13 H13 119.7
O2 C22 C21 100.66(13)
O2 C22 C23 103.03(12)
C21 C22 C23 105.32(14)
O2 C22 H22 115.3
C21 C22 H22 115.3
C23 C22 H22 115.3
C22 C23 C14 101.19(13)
C22 C23 C24 120.38(14)
C14 C23 C24 101.86(12)
C22 C23 H23 110.8
C14 C23 H23 110.8
C24 C23 H23 110.8
C50 C51 C46 120.81(17)
C50 C51 C52 134.42(16)
C46 C51 C52 104.69(15)
C48 C49 C50 121.28(18)
C48 C49 H49 119.4
C50 C49 H49 119.4
C52 C53 C54 120.60(14)
C52 C53 C44 100.92(13)
C54 C53 C44 101.55(12)
C52 C53 H53 110.9
C54 C53 H53 110.9
C44 C53 H53 110.9
C51 C50 C49 117.94(18)
C51 C50 H50 121.0
C49 C50 H50 121.0
C12 C11 C10 119.72(18)
C12 C11 H11 120.1
C10 C11 H11 120.1
C13 C8 C9 118.62(16)
C13 C8 C7 122.31(15)
C9 C8 C7 118.87(16)
C40 C39 C38 120.78(18)
C40 C39 H39 119.6
C38 C39 H39 119.6
C16 C17 C18 117.75(18)
C16 C17 H17 121.1
C18 C17 H17 121.1
C46 C47 C48 117.97(17)
C46 C47 H47 121.0
C48 C47 H47 121.0
C11 C12 C13 120.24(19)
C11 C12 H12 119.9
C13 C12 H12 119.9
C49 C48 C47 120.59(18)
C49 C48 H48 119.7
C47 C48 H48 119.7
C58 C57 C56 119.97(16)
C58 C57 H57 120.0
C56 C57 H57 120.0
C29 C28 C27 119.45(17)
C29 C28 H28 120.3
C27 C28 H28 120.3
C21 C20 C19 117.87(19)
C21 C20 H20 121.1
C19 C20 H20 121.1
C26 C27 C28 119.86(17)
C26 C27 H27 120.1
C28 C27 H27 120.1
C42 C41 C40 119.32(16)
C42 C41 H41 120.3
C40 C41 H41 120.3
C18 C19 C20 120.99(18)
C18 C19 H19 119.5
C20 C19 H19 119.5
C19 C18 C17 121.13(18)
C19 C18 H18 119.4
C17 C18 H18 119.4
C10 C9 C8 120.61(19)
C10 C9 H9 119.7
C8 C9 H9 119.7
C11 C10 C9 120.20(18)
C11 C10 H10 119.9
C9 C10 H10 119.9

loop_
_geom_bond_atom_site_label_1
_geom_bond_atom_site_label_2
_geom_bond_distance
O1 C24 1.4637(18)
O1 C7 1.4642(18)
O3 C54 1.4599(17)
O3 C37 1.4790(18)
O4 C52 1.4458(19)
O4 C45 1.4571(19)
O2 C15 1.449(2)
O2 C22 1.4546(18)
C2 C1 1.377(2)
C2 C3 1.402(2)
C2 H2 0.9500
C37 C38 1.508(2)
C37 C36 1.517(2)
C37 C44 1.561(2)
C3 C4 1.389(2)
C3 H3 0.9500
C15 C16 1.518(2)
C15 C14 1.547(2)
C15 H15 1.0000
C35 C36 1.381(2)
C35 C34 1.396(2)
C35 H35 0.9500
C38 C43 1.384(2)
C38 C39 1.392(2)
C7 C8 1.507(2)
C7 C6 1.523(2)
C7 C14 1.560(2)
C31 C32 1.375(2)
C31 C36 1.393(2)
C31 C54 1.525(2)
C33 C34 1.387(2)
C33 C32 1.399(2)
C33 H33 0.9500
C60 C55 1.383(2)
C60 C59 1.386(2)
C60 H60 0.9500
C32 H32 0.9500
C59 C58 1.380(2)
C59 H59 0.9500
C25 C26 1.386(2)
C25 C30 1.389(2)
C25 C24 1.501(2)
C54 C55 1.500(2)
C54 C53 1.562(2)
C5 C6 1.378(2)
C5 C4 1.393(2)
C5 H5 0.9500
C16 C17 1.380(2)
C16 C21 1.398(2)
C14 C23 1.562(2)
C14 H14 1.0000
C6 C1 1.391(2)
C34 H34 0.9500
C21 C20 1.378(2)
C21 C22 1.510(2)
C1 C24 1.521(2)
C40 C41 1.382(2)
C40 C39 1.388(2)
C40 H40 0.9500
C42 C41 1.374(2)
C42 C43 1.395(2)
C42 H42 0.9500
C55 C56 1.402(2)
C45 C46 1.514(2)
C45 C44 1.561(2)
C45 H45 1.0000
C29 C28 1.379(3)
C29 C30 1.389(2)
C29 H29 0.9500
C44 C53 1.564(2)
C44 H44 1.0000
C58 C57 1.380(2)
C58 H58 0.9500
C46 C47 1.379(2)
C46 C51 1.397(2)
C24 C23 1.563(2)
C56 C57 1.386(2)
C56 H56 0.9500
C4 H4 0.9500
C26 C27 1.383(2)
C26 H26 0.9500
C30 H30 0.9500
C43 H43 0.9500
C52 C51 1.527(2)
C52 C53 1.541(2)
C52 H52 1.0000
C13 C8 1.383(2)
C13 C12 1.395(2)
C13 H13 0.9500
C22 C23 1.552(2)
C22 H22 1.0000
C23 H23 1.0000
C51 C50 1.380(2)
C49 C48 1.382(3)
C49 C50 1.396(2)
C49 H49 0.9500
C53 H53 1.0000
C50 H50 0.9500
C11 C12 1.372(3)
C11 C10 1.380(3)
C11 H11 0.9500
C8 C9 1.390(2)
C39 H39 0.9500
C17 C18 1.392(2)
C17 H17 0.9500
C47 C48 1.400(2)
C47 H47 0.9500
C12 H12 0.9500
C48 H48 0.9500
C57 H57 0.9500
C28 C27 1.385(2)
C28 H28 0.9500
C20 C19 1.394(3)
C20 H20 0.9500
C27 H27 0.9500
C41 H41 0.9500
C19 C18 1.386(3)
C19 H19 0.9500
C18 H18 0.9500
C9 C10 1.388(2)
C9 H9 0.9500
C10 H10 0.9500

loop_
_geom_torsion_atom_site_label_1
_geom_torsion_atom_site_label_2
_geom_torsion_atom_site_label_3
_geom_torsion_atom_site_label_4
_geom_torsion
C54 O3 C37 C38 -176.81(13)
C54 O3 C37 C36 -53.02(13)
C54 O3 C37 C44 58.10(13)
C1 C2 C3 C4 -1.0(2)
C22 O2 C15 C16 -52.89(13)
C22 O2 C15 C14 57.12(13)
O3 C37 C38 C43 -113.53(18)
C36 C37 C38 C43 133.88(18)
C44 C37 C38 C43 0.5(3)
O3 C37 C38 C39 67.0(2)
C36 C37 C38 C39 -45.6(2)
C44 C37 C38 C39 -178.97(16)
C24 O1 C7 C8 -173.62(14)
C24 O1 C7 C6 -51.87(13)
C24 O1 C7 C14 60.19(13)
C36 C31 C32 C33 0.8(2)
C54 C31 C32 C33 -178.28(16)
C34 C33 C32 C31 -1.3(2)
C55 C60 C59 C58 0.9(3)
C37 O3 C54 C55 175.27(13)
C37 O3 C54 C31 52.38(13)
C37 O3 C54 C53 -60.70(13)
C32 C31 C54 O3 147.07(17)
C36 C31 C54 O3 -32.13(15)
C32 C31 C54 C55 26.4(2)
C36 C31 C54 C55 -152.80(13)
C32 C31 C54 C53 -109.2(2)
C36 C31 C54 C53 71.64(16)
O2 C15 C16 C17 -150.57(18)
C14 C15 C16 C17 103.0(2)
O2 C15 C16 C21 33.15(16)
C14 C15 C16 C21 -73.26(16)
O2 C15 C14 C7 74.08(17)
C16 C15 C14 C7 179.35(14)
O2 C15 C14 C23 -36.56(15)
C16 C15 C14 C23 68.72(16)
O1 C7 C14 C15 -148.53(14)
C8 C7 C14 C15 90.02(19)
C6 C7 C14 C15 -44.6(2)
O1 C7 C14 C23 -38.06(14)
C8 C7 C14 C23 -159.51(14)
C6 C7 C14 C23 65.87(15)
C4 C5 C6 C1 0.6(2)
C4 C5 C6 C7 -178.73(16)
O1 C7 C6 C5 -147.96(17)
C8 C7 C6 C5 -28.2(3)
C14 C7 C6 C5 108.42(19)
O1 C7 C6 C1 32.61(15)
C8 C7 C6 C1 152.39(14)
C14 C7 C6 C1 -71.02(16)
C32 C33 C34 C35 0.7(3)
C36 C35 C34 C33 0.5(2)
C17 C16 C21 C20 -0.1(3)
C15 C16 C21 C20 176.79(15)
C17 C16 C21 C22 -176.62(15)
C15 C16 C21 C22 0.26(17)
C3 C2 C1 C6 2.5(2)
C3 C2 C1 C24 178.61(16)
C5 C6 C1 C2 -2.4(2)
C7 C6 C1 C2 177.14(15)
C5 C6 C1 C24 -179.47(14)
C7 C6 C1 C24 0.05(16)
C34 C35 C36 C31 -1.1(2)
C34 C35 C36 C37 -179.58(16)
C32 C31 C36 C35 0.4(2)
C54 C31 C36 C35 179.71(14)
C32 C31 C36 C37 179.26(14)
C54 C31 C36 C37 -1.42(16)
O3 C37 C36 C35 -147.41(17)
C38 C37 C36 C35 -28.7(3)
C44 C37 C36 C35 108.63(19)
O3 C37 C36 C31 33.92(15)
C38 C37 C36 C31 152.62(14)
C44 C37 C36 C31 -70.04(16)
C59 C60 C55 C56 -1.3(3)
C59 C60 C55 C54 -178.07(16)
O3 C54 C55 C60 -13.2(2)
C31 C54 C55 C60 100.57(19)
C53 C54 C55 C60 -126.67(17)
O3 C54 C55 C56 169.98(15)
C31 C54 C55 C56 -76.2(2)
C53 C54 C55 C56 56.6(2)
C52 O4 C45 C46 -54.06(14)
C52 O4 C45 C44 54.67(14)
O4 C45 C44 C37 80.88(16)
C46 C45 C44 C37 -174.49(14)
O4 C45 C44 C53 -30.60(15)
C46 C45 C44 C53 74.02(15)
O3 C37 C44 C45 -143.01(14)
C38 C37 C44 C45 97.39(19)
C36 C37 C44 C45 -39.58(19)
O3 C37 C44 C53 -31.89(15)
C38 C37 C44 C53 -151.49(15)
C36 C37 C44 C53 71.55(15)
C60 C59 C58 C57 0.1(3)
O4 C45 C46 C47 -146.39(19)
C44 C45 C46 C47 107.1(2)
O4 C45 C46 C51 36.08(16)
C44 C45 C46 C51 -70.39(16)
C7 O1 C24 C25 177.81(13)
C7 O1 C24 C1 52.41(14)
C7 O1 C24 C23 -58.13(13)
C26 C25 C24 O1 163.71(15)
C30 C25 C24 O1 -18.1(2)
C26 C25 C24 C1 -81.2(2)
C30 C25 C24 C1 96.91(19)
C26 C25 C24 C23 49.6(2)
C30 C25 C24 C23 -132.28(17)
C2 C1 C24 O1 150.63(17)
C6 C1 C24 O1 -32.79(15)
C2 C1 C24 C25 30.0(2)
C6 C1 C24 C25 -153.46(14)
C2 C1 C24 C23 -104.8(2)
C6 C1 C24 C23 71.79(15)
C60 C55 C56 C57 0.8(3)
C54 C55 C56 C57 177.66(16)
C2 C3 C4 C5 -0.7(3)
C6 C5 C4 C3 0.8(3)
C30 C25 C26 C27 -0.2(3)
C24 C25 C26 C27 178.02(17)
C28 C29 C30 C25 0.6(3)
C26 C25 C30 C29 -0.3(3)
C24 C25 C30 C29 -178.52(17)
C39 C38 C43 C42 -0.4(3)
C37 C38 C43 C42 -179.92(17)
C41 C42 C43 C38 0.6(3)
C45 O4 C52 C51 51.88(13)
C45 O4 C52 C53 -58.00(14)
C15 O2 C22 C21 53.13(13)
C15 O2 C22 C23 -55.50(14)
C20 C21 C22 O2 150.67(19)
C16 C21 C22 O2 -33.45(16)
C20 C21 C22 C23 -102.5(2)
C16 C21 C22 C23 73.37(16)
O2 C22 C23 C14 32.12(15)
C21 C22 C23 C14 -72.97(15)
O2 C22 C23 C24 -78.91(17)
C21 C22 C23 C24 176.01(14)
C15 C14 C23 C22 2.51(15)
C7 C14 C23 C22 -121.38(13)
C15 C14 C23 C24 127.14(13)
C7 C14 C23 C24 3.26(14)
O1 C24 C23 C22 143.29(14)
C25 C24 C23 C22 -96.70(18)
C1 C24 C23 C22 38.58(19)
O1 C24 C23 C14 32.62(14)
C25 C24 C23 C14 152.63(14)
C1 C24 C23 C14 -72.08(15)
C47 C46 C51 C50 -4.3(3)
C45 C46 C51 C50 173.59(15)
C47 C46 C51 C52 178.55(15)
C45 C46 C51 C52 -3.53(17)
O4 C52 C51 C50 153.01(19)
C53 C52 C51 C50 -100.2(2)
O4 C52 C51 C46 -30.45(16)
C53 C52 C51 C46 76.32(16)
O4 C52 C53 C54 -72.49(17)
C51 C52 C53 C54 -178.28(14)
O4 C52 C53 C44 38.06(15)
C51 C52 C53 C44 -67.74(16)
O3 C54 C53 C52 149.30(14)
C55 C54 C53 C52 -90.02(19)
C31 C54 C53 C52 44.81(19)
O3 C54 C53 C44 39.09(14)
C55 C54 C53 C44 159.77(14)
C31 C54 C53 C44 -65.40(15)
C45 C44 C53 C52 -4.08(16)
C37 C44 C53 C52 -128.63(13)
C45 C44 C53 C54 120.57(14)
C37 C44 C53 C54 -3.98(16)
C46 C51 C50 C49 4.1(3)
C52 C51 C50 C49 -179.76(18)
C48 C49 C50 C51 -1.2(3)
C12 C13 C8 C9 1.4(3)
C12 C13 C8 C7 -173.45(16)
O1 C7 C8 C13 -128.94(17)
C6 C7 C8 C13 118.34(18)
C14 C7 C8 C13 -14.2(2)
O1 C7 C8 C9 56.2(2)
C6 C7 C8 C9 -56.5(2)
C14 C7 C8 C9 170.96(16)
C41 C40 C39 C38 0.7(3)
C43 C38 C39 C40 -0.2(3)
C37 C38 C39 C40 179.31(17)
C21 C16 C17 C18 -0.5(3)
C15 C16 C17 C18 -176.27(17)
C51 C46 C47 C48 1.4(3)
C45 C46 C47 C48 -175.78(18)
C10 C11 C12 C13 -1.1(3)
C8 C13 C12 C11 -0.1(3)
C50 C49 C48 C47 -1.6(3)
C46 C47 C48 C49 1.5(3)
C59 C58 C57 C56 -0.6(3)
C55 C56 C57 C58 0.1(3)
C30 C29 C28 C27 -0.3(3)
C16 C21 C20 C19 0.6(3)
C22 C21 C20 C19 175.97(17)
C25 C26 C27 C28 0.4(3)
C29 C28 C27 C26 -0.2(3)
C43 C42 C41 C40 -0.1(3)
C39 C40 C41 C42 -0.5(3)
C21 C20 C19 C18 -0.6(3)
C20 C19 C18 C17 0.0(3)
C16 C17 C18 C19 0.5(3)
C13 C8 C9 C10 -1.5(3)
C7 C8 C9 C10 173.53(18)
C12 C11 C10 C9 1.0(3)
C8 C9 C10 C11 0.3(3)
